data_1517585
loop_
_publ_author_name
'Shi-Yao Yang'
'Hong-Bo Yuan'
'Xiao-Bin Xu'
'Rong-Bin Huang'

_publ_section_title
;
 Influential factors on assembly of first-row transition metal
 coordination polymers
;
_journal_name_full
;
Inorganica Chimica Acta
;
_journal_page_first 53
_journal_page_last 62
_journal_volume 403
_journal_year 2013
_chemical_formula_moiety 'C10 H11 N O5 S Zn'
_chemical_formula_sum 'C10 H11 N O5 S Zn'
_chemical_formula_weight 322.63
_space_group_IT_number 14
_symmetry_cell_setting monoclinic
_symmetry_space_group_name_Hall '-P 2yn'
_symmetry_space_group_name_H-M 'P 1 21/n 1'
_atom_sites_solution_hydrogens geom
_atom_sites_solution_primary direct
_atom_sites_solution_secondary difmap
_cell_angle_alpha 90.00
_cell_angle_beta 100.734(2)
_cell_angle_gamma 90.00
_cell_formula_units_Z 4
_cell_length_a 8.4866(2)
_cell_length_b 14.8476(4)
_cell_length_c 10.1406(3)
_cell_measurement_temperature 153(2)
_cell_volume 1255.41(6)
_computing_cell_refinement
;
CrysAlis RED, Oxford Diffraction Ltd., Version 1.171.31.8
;
_computing_data_collection
;
CrysAlis CCD, Oxford Diffraction Ltd., Version 1.171.31.8
;
_computing_data_reduction
;
CrysAlis RED, Oxford Diffraction Ltd., Version 1.171.31.8
;
_computing_molecular_graphics 'ORTEP-II (Johnson, 1976)'
_computing_publication_material 'SHELXL-97 (Sheldrick, 1997)'
_computing_structure_refinement 'SHELXL-97 (Sheldrick, 1997)'
_computing_structure_solution 'SHELXS-97 (Sheldrick, 1997)'
_diffrn_ambient_temperature 153(2)
_diffrn_detector_area_resol_mean 16.1903
_diffrn_measured_fraction_theta_full 0.987
_diffrn_measured_fraction_theta_max 0.866
_diffrn_measurement_device_type 'Gemini S Ultra CrysAlis CCD, Oxford'
_diffrn_measurement_method 'CrysAlis RED, Oxford Diffraction'
_diffrn_radiation_monochromator graphite
_diffrn_radiation_source 'fine-focus sealed tube'
_diffrn_radiation_type MoK\a
_diffrn_radiation_wavelength 0.71073
_diffrn_reflns_av_R_equivalents 0.0298
_diffrn_reflns_av_sigmaI/netI 0.0664
_diffrn_reflns_limit_h_max 11
_diffrn_reflns_limit_h_min -11
_diffrn_reflns_limit_k_max 17
_diffrn_reflns_limit_k_min -20
_diffrn_reflns_limit_l_max 13
_diffrn_reflns_limit_l_min -13
_diffrn_reflns_number 8051
_diffrn_reflns_theta_full 26.00
_diffrn_reflns_theta_max 29.73
_diffrn_reflns_theta_min 2.46
_diffrn_standards_decay_% 0
_diffrn_standards_interval_count 0
_diffrn_standards_interval_time 0
_diffrn_standards_number 0
_exptl_absorpt_coefficient_mu 2.133
_exptl_absorpt_correction_T_max 0.8150
_exptl_absorpt_correction_T_min 0.6749
_exptl_absorpt_correction_type multi-scan
_exptl_absorpt_process_details
;
CrysAlis RED, Oxford Diffraction Ltd., Version 1.171.31.8
Empirical absorption correction using spherical harmonics,
 implemented in SCALE3 ABSPACK scaling algorithm.
;
_exptl_crystal_colour colorless
_exptl_crystal_density_diffrn 1.707
_exptl_crystal_density_method 'not measured'
_exptl_crystal_description plate
_exptl_crystal_F_000 656
_exptl_crystal_size_max 0.20
_exptl_crystal_size_mid 0.20
_exptl_crystal_size_min 0.10
_refine_diff_density_max 1.210
_refine_diff_density_min -0.628
_refine_diff_density_rms 0.086
_refine_ls_extinction_method none
_refine_ls_goodness_of_fit_ref 0.938
_refine_ls_hydrogen_treatment constr
_refine_ls_matrix_type full
_refine_ls_number_parameters 185
_refine_ls_number_reflns 3095
_refine_ls_number_restraints 0
_refine_ls_restrained_S_all 0.938
_refine_ls_R_factor_all 0.0563
_refine_ls_R_factor_gt 0.0340
_refine_ls_shift/su_max 0.001
_refine_ls_shift/su_mean 0.000
_refine_ls_structure_factor_coef Fsqd
_refine_ls_weighting_details 'calc w=1/[\s^2^(Fo^2^)+(0.0465P)^2^+0.0000P] where P=(Fo^2^+2Fc^2^)/3'
_refine_ls_weighting_scheme calc
_refine_ls_wR_factor_gt 0.0786
_refine_ls_wR_factor_ref 0.0846
_reflns_number_gt 2060
_reflns_number_total 3095
_reflns_threshold_expression >2sigma(I)
_cod_data_source_file ICA-2013-403-53-62-14.cif
_cod_data_source_block '[Zn2(tdc)2(dma)2]n'
_cod_original_sg_symbol_H-M 'P 21/n'
_cod_database_code 1517585

loop_
_symmetry_equiv_pos_as_xyz
'x, y, z'
'-x+1/2, y+1/2, -z+1/2'
'-x, -y, -z'
'x-1/2, -y-1/2, z-1/2'

loop_
_atom_site_label
_atom_site_type_symbol
_atom_site_fract_x
_atom_site_fract_y
_atom_site_fract_z
_atom_site_U_iso_or_equiv
_atom_site_adp_type
_atom_site_occupancy
_atom_site_symmetry_multiplicity
_atom_site_calc_flag
_atom_site_refinement_flags
_atom_site_disorder_assembly
_atom_site_disorder_group
Zn1 Zn 0.64209(4) 0.53115(2) 0.60385(3) 0.02025(11) Uani 1 1 d . . .
O1 O 0.7269(3) 0.42732(17) 0.5087(2) 0.0480(7) Uani 1 1 d . . .
O2 O 0.5233(3) 0.38000(15) 0.3550(2) 0.0391(6) Uani 1 1 d . . .
O3 O 1.0410(3) 0.06502(17) 0.2062(2) 0.0544(7) Uani 1 1 d . . .
O4 O 0.8305(3) 0.10978(16) 0.0555(2) 0.0431(6) Uani 1 1 d . . .
O5 O 0.8383(3) 0.55740(17) 0.7354(2) 0.0429(6) Uani 1 1 d . . .
S1 S 0.70728(9) 0.23894(5) 0.23933(7) 0.02833(18) Uani 1 1 d . . .
C1 C 0.7707(3) 0.3090(2) 0.3710(3) 0.0282(6) Uani 1 1 d . . .
C2 C 0.9308(5) 0.2970(3) 0.4217(3) 0.0508(10) Uani 1 1 d . . .
H2A H 0.9905 0.3328 0.4910 0.061 Uiso 1 1 calc R . .
C3 C 0.9958(5) 0.2253(3) 0.3589(3) 0.0549(11) Uani 1 1 d . . .
H3A H 1.1044 0.2066 0.3829 0.066 Uiso 1 1 calc R . .
C4 C 0.8870(4) 0.1852(2) 0.2597(3) 0.0314(7) Uani 1 1 d . . .
C5 C 0.6643(4) 0.37735(19) 0.4148(3) 0.0260(6) Uani 1 1 d . . .
C6 C 0.9209(4) 0.11409(19) 0.1669(3) 0.0300(7) Uani 1 1 d . . .
C7 C 0.8883(5) 0.6020(3) 0.8285(4) 0.0294(9) Uani 0.717(3) 1 d P A 1
C8 C 0.7790(6) 0.6731(3) 0.8700(5) 0.0424(11) Uani 0.717(3) 1 d P A 1
H8A H 0.6844 0.6803 0.7989 0.064 Uiso 0.717(3) 1 calc PR A 1
H8B H 0.8366 0.7304 0.8846 0.064 Uiso 0.717(3) 1 calc PR A 1
H8C H 0.7453 0.6543 0.9531 0.064 Uiso 0.717(3) 1 calc PR A 1
C9 C 1.0962(6) 0.6468(4) 1.0203(5) 0.0466(12) Uani 0.717(3) 1 d P A 1
H9A H 1.1640 0.6095 1.0879 0.070 Uiso 0.717(3) 1 calc PR A 1
H9B H 1.0014 0.6665 1.0548 0.070 Uiso 0.717(3) 1 calc PR A 1
H9C H 1.1570 0.6997 1.0005 0.070 Uiso 0.717(3) 1 calc PR A 1
C10 C 1.1470(6) 0.5299(4) 0.8591(5) 0.0484(12) Uani 0.717(3) 1 d P A 1
H10A H 1.0999 0.5025 0.7728 0.073 Uiso 0.717(3) 1 calc PR A 1
H10B H 1.1665 0.4831 0.9284 0.073 Uiso 0.717(3) 1 calc PR A 1
H10C H 1.2486 0.5590 0.8518 0.073 Uiso 0.717(3) 1 calc PR A 1
N1 N 1.044(2) 0.5923(11) 0.8930(14) 0.0321(15) Uani 0.717(3) 1 d P A 1
C7' C 0.9642(13) 0.5482(7) 0.7821(11) 0.0294(9) Uani 0.283(3) 1 d P A 2
C8' C 1.0349(15) 0.4828(8) 0.6993(12) 0.0424(11) Uani 0.283(3) 1 d P A 2
H8'A H 1.0081 0.5006 0.6047 0.064 Uiso 0.283(3) 1 calc PR A 2
H8'B H 0.9916 0.4227 0.7103 0.064 Uiso 0.283(3) 1 calc PR A 2
H8'C H 1.1517 0.4819 0.7282 0.064 Uiso 0.283(3) 1 calc PR A 2
C9' C 1.2242(16) 0.5517(10) 0.9427(13) 0.0466(12) Uani 0.283(3) 1 d P A 2
H9'A H 1.2662 0.5519 1.0395 0.070 Uiso 0.283(3) 1 calc PR A 2
H9'B H 1.2851 0.5946 0.8984 0.070 Uiso 0.283(3) 1 calc PR A 2
H9'C H 1.2349 0.4912 0.9068 0.070 Uiso 0.283(3) 1 calc PR A 2
C10' C 1.0020(17) 0.6471(9) 0.9693(14) 0.0484(12) Uani 0.283(3) 1 d P A 2
H10D H 0.8895 0.6627 0.9354 0.073 Uiso 0.283(3) 1 calc PR A 2
H10E H 1.0709 0.6968 0.9510 0.073 Uiso 0.283(3) 1 calc PR A 2
H10F H 1.0180 0.6367 1.0663 0.073 Uiso 0.283(3) 1 calc PR A 2
N1' N 1.035(6) 0.581(3) 0.915(4) 0.0321(15) Uani 0.283(3) 1 d P A 2

loop_
_atom_site_aniso_label
_atom_site_aniso_U_11
_atom_site_aniso_U_22
_atom_site_aniso_U_33
_atom_site_aniso_U_23
_atom_site_aniso_U_13
_atom_site_aniso_U_12
Zn1 0.02203(17) 0.01472(16) 0.02586(17) 0.00037(13) 0.00928(12) -0.00039(13)
O1 0.0437(15) 0.0454(15) 0.0501(14) -0.0283(12) -0.0039(11) 0.0197(12)
O2 0.0280(12) 0.0381(13) 0.0506(13) -0.0227(11) 0.0056(10) 0.0084(10)
O3 0.0706(19) 0.0468(15) 0.0453(14) -0.0165(12) 0.0095(12) 0.0323(14)
O4 0.0420(14) 0.0469(15) 0.0420(13) -0.0218(11) 0.0122(11) 0.0074(11)
O5 0.0322(13) 0.0485(15) 0.0449(14) 0.0035(12) -0.0008(10) -0.0150(11)
S1 0.0292(4) 0.0271(4) 0.0297(4) -0.0091(3) 0.0078(3) 0.0036(3)
C1 0.0318(17) 0.0266(16) 0.0252(14) -0.0076(12) 0.0028(12) 0.0064(13)
C2 0.052(2) 0.052(2) 0.043(2) -0.0190(18) -0.0054(16) 0.0184(19)
C3 0.043(2) 0.059(3) 0.056(2) -0.0213(19) -0.0079(18) 0.0258(19)
C4 0.0387(18) 0.0248(16) 0.0317(15) -0.0051(13) 0.0095(13) 0.0068(13)
C5 0.0340(17) 0.0197(15) 0.0261(15) 0.0003(12) 0.0101(12) 0.0039(12)
C6 0.0368(18) 0.0192(16) 0.0394(18) -0.0050(13) 0.0213(14) -0.0001(13)
C7 0.030(2) 0.025(2) 0.034(2) 0.0006(17) 0.0113(16) -0.0064(16)
C8 0.036(3) 0.044(3) 0.047(2) -0.015(2) 0.0067(19) 0.003(2)
C9 0.039(3) 0.059(3) 0.039(3) 0.005(2) 0.000(2) -0.012(2)
C10 0.036(3) 0.050(3) 0.060(3) 0.013(3) 0.011(2) -0.003(2)
N1 0.034(3) 0.034(5) 0.028(5) 0.013(3) 0.004(3) -0.011(3)
C7' 0.030(2) 0.025(2) 0.034(2) 0.0006(17) 0.0113(16) -0.0064(16)
C8' 0.036(3) 0.044(3) 0.047(2) -0.015(2) 0.0067(19) 0.003(2)
C9' 0.039(3) 0.059(3) 0.039(3) 0.005(2) 0.000(2) -0.012(2)
C10' 0.036(3) 0.050(3) 0.060(3) 0.013(3) 0.011(2) -0.003(2)
N1' 0.034(3) 0.034(5) 0.028(5) 0.013(3) 0.004(3) -0.011(3)

loop_
_atom_type_symbol
_atom_type_description
_atom_type_scat_dispersion_real
_atom_type_scat_dispersion_imag
_atom_type_scat_source
C C 0.0033 0.0016 'International Tables Vol C Tables 4.2.6.8 and 6.1.1.4'
H H 0.0000 0.0000 'International Tables Vol C Tables 4.2.6.8 and 6.1.1.4'
N N 0.0061 0.0033 'International Tables Vol C Tables 4.2.6.8 and 6.1.1.4'
O O 0.0106 0.0060 'International Tables Vol C Tables 4.2.6.8 and 6.1.1.4'
S S 0.1246 0.1234 'International Tables Vol C Tables 4.2.6.8 and 6.1.1.4'
Zn Zn 0.2839 1.4301 'International Tables Vol C Tables 4.2.6.8 and 6.1.1.4'

loop_
_geom_angle_atom_site_label_1
_geom_angle_atom_site_label_2
_geom_angle_atom_site_label_3
_geom_angle
_geom_angle_site_symmetry_1
_geom_angle_site_symmetry_3
O5 Zn1 O1 98.22(10) . .
O5 Zn1 O2 105.22(10) . 3_666
O1 Zn1 O2 156.53(9) . 3_666
O5 Zn1 O4 102.48(10) . 2_655
O1 Zn1 O4 87.44(11) . 2_655
O2 Zn1 O4 88.65(10) 3_666 2_655
O5 Zn1 O3 100.15(9) . 4_566
O1 Zn1 O3 85.98(12) . 4_566
O2 Zn1 O3 88.72(12) 3_666 4_566
O4 Zn1 O3 157.11(10) 2_655 4_566
O5 Zn1 Zn1 173.07(8) . 3_666
O1 Zn1 Zn1 75.17(6) . 3_666
O2 Zn1 Zn1 81.37(6) 3_666 3_666
O4 Zn1 Zn1 79.53(7) 2_655 3_666
O3 Zn1 Zn1 77.59(7) 4_566 3_666
C5 O1 Zn1 132.9(2) . .
C5 O2 Zn1 124.31(18) . 3_666
C6 O3 Zn1 129.5(2) . 4_665
C6 O4 Zn1 127.3(2) . 2_645
C7' O5 C7 62.7(6) . .
C7' O5 Zn1 154.6(6) . .
C7 O5 Zn1 142.6(3) . .
C1 S1 C4 92.64(14) . .
C2 C1 C5 126.5(3) . .
C2 C1 S1 111.2(2) . .
C5 C1 S1 122.2(2) . .
C1 C2 C3 112.0(3) . .
C1 C2 H2A 124.0 . .
C3 C2 H2A 124.0 . .
C4 C3 C2 113.2(3) . .
C4 C3 H3A 123.4 . .
C2 C3 H3A 123.4 . .
C3 C4 C6 126.5(3) . .
C3 C4 S1 110.6(2) . .
C6 C4 S1 122.3(2) . .
O2 C5 O1 126.3(3) . .
O2 C5 C1 117.6(2) . .
O1 C5 C1 116.1(3) . .
O4 C6 O3 125.8(3) . .
O4 C6 C4 117.1(3) . .
O3 C6 C4 117.1(3) . .
O5 C7 N1 120.0(9) . .
O5 C7 C8 118.1(4) . .
N1 C7 C8 121.9(9) . .
C10 N1 C7 124.0(14) . .
C10 N1 C9 118.6(12) . .
C7 N1 C9 116.9(13) . .
O5 C7' N1' 124(2) . .
O5 C7' C8' 107.6(9) . .
N1' C7' C8' 127(2) . .
C7' C8' H8'A 109.5 . .
C7' C8' H8'B 109.5 . .
H8'A C8' H8'B 109.5 . .
C7' C8' H8'C 109.5 . .
H8'A C8' H8'C 109.5 . .
H8'B C8' H8'C 109.5 . .
N1' C9' H9'A 109.5 . .
N1' C9' H9'B 109.5 . .
H9'A C9' H9'B 109.5 . .
N1' C9' H9'C 109.5 . .
H9'A C9' H9'C 109.5 . .
H9'B C9' H9'C 109.5 . .
N1' C10' H10D 109.5 . .
N1' C10' H10E 109.5 . .
H10D C10' H10E 109.5 . .
N1' C10' H10F 109.5 . .
H10D C10' H10F 109.5 . .
H10E C10' H10F 109.5 . .
C10' N1' C7' 128(4) . .
C10' N1' C9' 117(4) . .
C7' N1' C9' 107(3) . .

loop_
_geom_bond_atom_site_label_1
_geom_bond_atom_site_label_2
_geom_bond_distance
_geom_bond_site_symmetry_2
Zn1 O5 1.969(2) .
Zn1 O1 2.021(2) .
Zn1 O2 2.026(2) 3_666
Zn1 O4 2.041(2) 2_655
Zn1 O3 2.045(2) 4_566
Zn1 Zn1 3.0358(6) 3_666
O1 C5 1.246(3) .
O2 C5 1.237(4) .
O2 Zn1 2.026(2) 3_666
O3 C6 1.256(4) .
O3 Zn1 2.045(2) 4_665
O4 C6 1.244(4) .
O4 Zn1 2.041(2) 2_645
O5 C7' 1.094(11) .
O5 C7 1.167(4) .
S1 C1 1.699(3) .
S1 C4 1.700(3) .
C1 C2 1.371(4) .
C1 C5 1.481(4) .
C2 C3 1.404(5) .
C2 H2A 0.9500 .
C3 C4 1.369(4) .
C3 H3A 0.9500 .
C4 C6 1.477(4) .
C7 N1 1.368(18) .
C7 C8 1.515(6) .
C8 H8A 0.9800 .
C8 H8B 0.9800 .
C8 H8C 0.9800 .
C9 N1 1.519(19) .
C9 H9A 0.9800 .
C9 H9B 0.9800 .
C9 H9C 0.9800 .
C10 N1 1.36(2) .
C10 H10A 0.9800 .
C10 H10B 0.9800 .
C10 H10C 0.9800 .
C7' N1' 1.45(5) .
C7' C8' 1.481(15) .
C8' H8'A 0.9800 .
C8' H8'B 0.9800 .
C8' H8'C 0.9800 .
C9' N1' 1.63(5) .
C9' H9'A 0.9800 .
C9' H9'B 0.9800 .
C9' H9'C 0.9800 .
C10' N1' 1.19(6) .
C10' H10D 0.9800 .
C10' H10E 0.9800 .
C10' H10F 0.9800 .
